data_7708325
loop_
_publ_author_name
'Li, Gao-Peng'
'Zhu, Huihui'
'Hao, Pengfei'
'Shen, Junju'
'Fu, Yunlong'

_publ_section_title
;
 The modulation effect of carboxylic acid ligands on the electron transfer
 photochromism of naphthalene diimide-derived coordination polymers
;
_journal_name_full 'Dalton Transactions'
_journal_paper_doi 10.1039/D1DT02358F
_journal_year 2021
_chemical_formula_moiety 'C18 H11 Cd0.5 N2 O5'
_chemical_formula_sum 'C18 H11 Cd0.5 N2 O5'
_chemical_formula_weight 391.49
_chemical_properties_physical Light-sensitive,Photo-sensitive
_space_group_crystal_system triclinic
_space_group_IT_number 2
_space_group_name_Hall '-P 1'
_space_group_name_H-M_alt 'P -1'
_atom_sites_solution_hydrogens mixed
_atom_sites_solution_primary dual
_audit_creation_date 2020-12-25
_audit_creation_method
;
Olex2 1.3
(compiled 2020.11.12 svn.r5f609507 for OlexSys, GUI svn.r6226)
;
_audit_update_record
;
2021-07-12 deposited with the CCDC.	2021-09-15 downloaded from the CCDC.
;
_cell_angle_alpha 92.507(2)
_cell_angle_beta 97.146(2)
_cell_angle_gamma 114.756(3)
_cell_formula_units_Z 2
_cell_length_a 7.8636(2)
_cell_length_b 8.6510(3)
_cell_length_c 12.3167(3)
_cell_measurement_reflns_used 8753
_cell_measurement_temperature 293(2)
_cell_measurement_theta_max 26.35
_cell_measurement_theta_min 2.18
_cell_volume 750.69(4)
_computing_molecular_graphics 'Olex2 1.3 (Dolomanov et al., 2009)'
_computing_publication_material 'Olex2 1.3 (Dolomanov et al., 2009)'
_computing_structure_refinement 'XL  (Sheldrick, 2008)'
_computing_structure_solution 'SHELXT 2014/5 (Sheldrick, 2014)'
_diffrn_ambient_temperature 293(2)
_diffrn_measured_fraction_theta_full 0.964
_diffrn_measured_fraction_theta_max 0.964
_diffrn_measurement_device_type 'multiwire proportional'
_diffrn_measurement_method 'phi and omega scans'
_diffrn_radiation_monochromator graphite
_diffrn_radiation_type CuK\a
_diffrn_radiation_wavelength 1.54178
_diffrn_reflns_av_R_equivalents 0.0351
_diffrn_reflns_av_unetI/netI 0.0436
_diffrn_reflns_Laue_measured_fraction_full 0.964
_diffrn_reflns_Laue_measured_fraction_max 0.964
_diffrn_reflns_limit_h_max 9
_diffrn_reflns_limit_h_min -8
_diffrn_reflns_limit_k_max 10
_diffrn_reflns_limit_k_min -10
_diffrn_reflns_limit_l_max 14
_diffrn_reflns_limit_l_min -14
_diffrn_reflns_number 5918
_diffrn_reflns_point_group_measured_fraction_full 0.964
_diffrn_reflns_point_group_measured_fraction_max 0.964
_diffrn_reflns_theta_full 67.361
_diffrn_reflns_theta_max 67.361
_diffrn_reflns_theta_min 3.637
_exptl_absorpt_coefficient_mu 6.458
_exptl_absorpt_correction_T_max 0.724
_exptl_absorpt_correction_T_min 0.66
_exptl_absorpt_correction_type multi-scan
_exptl_absorpt_process_details SADABS
_exptl_crystal_colour yellow
_exptl_crystal_colour_primary yellow
_exptl_crystal_density_diffrn 1.732
_exptl_crystal_description needle
_exptl_crystal_F_000 394
_exptl_crystal_size_max 0.12
_exptl_crystal_size_mid 0.06
_exptl_crystal_size_min 0.05
_refine_diff_density_max 0.574
_refine_diff_density_min -1.167
_refine_diff_density_rms 0.080
_refine_ls_extinction_method none
_refine_ls_goodness_of_fit_ref 1.059
_refine_ls_hydrogen_treatment constr
_refine_ls_matrix_type full
_refine_ls_number_parameters 233
_refine_ls_number_reflns 2606
_refine_ls_number_restraints 0
_refine_ls_restrained_S_all 1.059
_refine_ls_R_factor_all 0.0343
_refine_ls_R_factor_gt 0.0341
_refine_ls_shift/su_max 0.000
_refine_ls_shift/su_mean 0.000
_refine_ls_structure_factor_coef Fsqd
_refine_ls_weighting_details 'w=1/[\s^2^(Fo^2^)+(0.0503P)^2^+0.2207P] where P=(Fo^2^+2Fc^2^)/3'
_refine_ls_weighting_scheme calc
_refine_ls_wR_factor_gt 0.0862
_refine_ls_wR_factor_ref 0.0865
_reflns_Friedel_coverage 0.000
_reflns_number_gt 2573
_reflns_number_total 2606
_reflns_threshold_expression 'I > 2\s(I)'
_cod_data_source_file d1dt02358f2.cif
_cod_data_source_block 3
_cod_original_formula_sum 'C18 H11 Cd0.50 N2 O5'
_cod_database_code 7708325
_shelx_shelxl_version_number 2014/7
_shelx_space_group_comment
;
The symmetry employed for this shelxl refinement is uniquely defined
by the following loop, which should always be used as a source of
symmetry information in preference to the above space-group names.
They are only intended as comments.
;
_shelx_estimated_absorpt_t_max 0.738
_shelx_estimated_absorpt_t_min 0.511
_olex2_refinement_description
;
1. Fixed Uiso
 At 1.2 times of:
  All C(H) groups
 At 1.5 times of:
  All O(H,H) groups
2.a Rotating group:
 O5(H5A,H5B)
2.b Aromatic/amide H refined with riding coordinates:
 C5(H5), C11(H11), C15(H15), C12(H12), C1(H1), C18(H18), C3(H3), C17(H17),
 C2(H2)
;
_olex2_submission_special_instructions 'No special instructions were received'

loop_
_space_group_symop_operation_xyz
'x, y, z'
'-x, -y, -z'

loop_
_atom_site_label
_atom_site_type_symbol
_atom_site_fract_x
_atom_site_fract_y
_atom_site_fract_z
_atom_site_U_iso_or_equiv
_atom_site_adp_type
_atom_site_occupancy
_atom_site_site_symmetry_order
_atom_site_calc_flag
_atom_site_refinement_flags_posn
_atom_site_refinement_flags_adp
_atom_site_refinement_flags_occupancy
_atom_site_disorder_assembly
_atom_site_disorder_group
Cd1 Cd 0.0000 0.0000 0.5000 0.03309(13) Uani 1 2 d S . P . .
O3 O -0.1191(3) 0.1028(3) 0.35868(18) 0.0412(5) Uani 1 1 d . . . . .
O2 O 0.7587(4) 0.3311(3) 0.66894(19) 0.0484(6) Uani 1 1 d . . . . .
O5 O -0.2242(3) 0.0111(3) 0.6054(2) 0.0442(6) Uani 1 1 d . . . . .
H5A H -0.1963 -0.0075 0.6709 0.066 Uiso 1 1 d R U . . .
H5B H -0.2157 0.1125 0.6115 0.066 Uiso 1 1 d R U . . .
O1 O 0.5488(3) 0.6217(3) 0.8940(2) 0.0456(6) Uani 1 1 d . . . . .
N2 N 0.6524(4) 0.4747(3) 0.7809(2) 0.0351(6) Uani 1 1 d . . . . .
O4 O 0.0500(4) 0.0873(4) 0.2294(2) 0.0583(7) Uani 1 1 d . . . . .
N1 N 0.2216(4) 0.2772(3) 0.5728(2) 0.0353(6) Uani 1 1 d . . . . .
C9 C 0.9313(4) 0.4968(4) 0.9563(2) 0.0324(6) Uani 1 1 d . . . . .
C10 C 0.8095(4) 0.5732(4) 0.9731(3) 0.0340(7) Uani 1 1 d . . . . .
C4 C 0.5020(4) 0.4595(4) 0.6944(3) 0.0349(7) Uani 1 1 d . . . . .
C14 C -0.2619(5) 0.0622(4) 0.1728(2) 0.0350(7) Uani 1 1 d . . . . .
C16 C -0.4151(5) 0.0076(4) -0.0175(3) 0.0351(7) Uani 1 1 d . . . . .
C7 C 0.7744(5) 0.4017(4) 0.7600(3) 0.0358(7) Uani 1 1 d . . . . .
C6 C 0.6605(5) 0.5631(4) 0.8834(3) 0.0351(7) Uani 1 1 d . . . . .
C8 C 0.9214(4) 0.4149(4) 0.8517(3) 0.0348(7) Uani 1 1 d . . . . .
C13 C -0.0949(5) 0.0881(4) 0.2595(3) 0.0370(7) Uani 1 1 d . . . . .
C5 C 0.3675(4) 0.2994(4) 0.6509(3) 0.0349(7) Uani 1 1 d . . . . .
H5 H 0.3779 0.2036 0.6763 0.042 Uiso 1 1 calc R U . . .
C11 C 0.8231(5) 0.6541(4) 1.0750(3) 0.0394(7) Uani 1 1 d . . . . .
H11 H 0.7430 0.7058 1.0856 0.047 Uiso 1 1 calc R U . . .
C15 C -0.2535(5) 0.0433(4) 0.0640(3) 0.0391(7) Uani 1 1 d . . . . .
H15 H -0.1407 0.0536 0.0420 0.047 Uiso 1 1 calc R U . . .
C12 C 1.0433(5) 0.3416(5) 0.8379(3) 0.0412(8) Uani 1 1 d . . . . .
H12 H 1.0364 0.2882 0.7693 0.049 Uiso 1 1 calc R U . . .
C1 C 0.2109(5) 0.4165(5) 0.5363(3) 0.0430(8) Uani 1 1 d . . . . .
H1 H 0.1114 0.4023 0.4814 0.052 Uiso 1 1 calc R U . . .
C18 C -0.4354(5) 0.0480(5) 0.2065(3) 0.0402(7) Uani 1 1 d . . . . .
H18 H -0.4412 0.0624 0.2810 0.048 Uiso 1 1 calc R U . . .
C3 C 0.4912(5) 0.6026(4) 0.6568(3) 0.0449(8) Uani 1 1 d . . . . .
H3 H 0.5824 0.7116 0.6845 0.054 Uiso 1 1 calc R U . . .
C17 C -0.5917(5) 0.0137(5) 0.1311(3) 0.0404(8) Uani 1 1 d . . . . .
H17 H -0.7034 0.0042 0.1543 0.048 Uiso 1 1 calc R U . . .
C2 C 0.3411(6) 0.5802(5) 0.5765(3) 0.0493(9) Uani 1 1 d . . . . .
H2 H 0.3281 0.6744 0.5500 0.059 Uiso 1 1 calc R U . . .

loop_
_atom_site_aniso_label
_atom_site_aniso_U_11
_atom_site_aniso_U_22
_atom_site_aniso_U_33
_atom_site_aniso_U_23
_atom_site_aniso_U_13
_atom_site_aniso_U_12
Cd1 0.02906(18) 0.03926(19) 0.02365(17) -0.00758(11) -0.00763(11) 0.01179(14)
O3 0.0457(13) 0.0497(13) 0.0261(11) -0.0023(9) -0.0070(9) 0.0224(12)
O2 0.0544(15) 0.0623(16) 0.0296(12) -0.0122(11) -0.0107(10) 0.0324(13)
O5 0.0435(13) 0.0514(14) 0.0394(13) -0.0023(11) 0.0043(10) 0.0231(12)
O1 0.0424(13) 0.0569(15) 0.0404(13) -0.0069(11) -0.0071(10) 0.0287(13)
N2 0.0319(13) 0.0360(14) 0.0303(13) -0.0088(11) -0.0108(11) 0.0130(12)
O4 0.0402(14) 0.099(2) 0.0389(14) 0.0050(14) -0.0014(11) 0.0355(15)
N1 0.0334(14) 0.0351(14) 0.0298(13) -0.0075(11) -0.0101(11) 0.0125(12)
C9 0.0284(14) 0.0328(15) 0.0282(15) -0.0058(12) -0.0038(12) 0.0086(13)
C10 0.0285(15) 0.0352(16) 0.0313(15) -0.0063(12) -0.0059(12) 0.0106(13)
C4 0.0334(16) 0.0371(16) 0.0279(15) -0.0051(12) -0.0085(12) 0.0134(14)
C14 0.0381(17) 0.0334(16) 0.0292(15) -0.0018(12) -0.0069(13) 0.0149(14)
C16 0.0371(17) 0.0361(16) 0.0315(16) 0.0015(13) 0.0028(13) 0.0160(14)
C7 0.0327(16) 0.0374(16) 0.0290(15) -0.0080(13) -0.0081(13) 0.0115(14)
C6 0.0333(16) 0.0326(16) 0.0319(16) -0.0054(12) -0.0069(13) 0.0109(14)
C8 0.0324(16) 0.0370(16) 0.0286(15) -0.0079(12) -0.0064(12) 0.0127(14)
C13 0.0380(17) 0.0370(17) 0.0305(16) 0.0003(13) -0.0066(13) 0.0141(14)
C5 0.0327(16) 0.0344(16) 0.0304(15) -0.0046(12) -0.0085(12) 0.0119(14)
C11 0.0368(17) 0.0449(19) 0.0351(17) -0.0090(14) -0.0049(13) 0.0203(15)
C15 0.0356(17) 0.0461(19) 0.0327(16) 0.0001(14) -0.0022(13) 0.0171(15)
C12 0.0383(17) 0.053(2) 0.0282(16) -0.0143(14) -0.0054(13) 0.0204(16)
C1 0.0455(19) 0.048(2) 0.0322(17) -0.0073(14) -0.0135(14) 0.0235(17)
C18 0.0444(19) 0.0476(19) 0.0303(16) -0.0007(14) -0.0018(14) 0.0240(16)
C3 0.050(2) 0.0351(17) 0.0394(18) -0.0056(14) -0.0111(16) 0.0137(16)
C17 0.0386(18) 0.053(2) 0.0315(16) 0.0000(14) 0.0027(14) 0.0233(17)
C2 0.064(2) 0.0373(18) 0.0420(19) 0.0000(15) -0.0132(17) 0.0233(18)

loop_
_atom_type_symbol
_atom_type_description
_atom_type_scat_dispersion_real
_atom_type_scat_dispersion_imag
_atom_type_scat_source
C C 0.0181 0.0091 'International Tables Vol C Tables 4.2.6.8 and 6.1.1.4'
H H 0.0000 0.0000 'International Tables Vol C Tables 4.2.6.8 and 6.1.1.4'
Cd Cd 0.1185 4.6533 'International Tables Vol C Tables 4.2.6.8 and 6.1.1.4'
N N 0.0311 0.0180 'International Tables Vol C Tables 4.2.6.8 and 6.1.1.4'
O O 0.0492 0.0322 'International Tables Vol C Tables 4.2.6.8 and 6.1.1.4'

loop_
_geom_angle_atom_site_label_1
_geom_angle_atom_site_label_2
_geom_angle_atom_site_label_3
_geom_angle
_geom_angle_site_symmetry_1
_geom_angle_site_symmetry_3
_geom_angle_publ_flag
O3 Cd1 O3 180.00(12) 2_556 . ?
O3 Cd1 O5 91.10(9) . . ?
O3 Cd1 O5 88.90(9) . 2_556 ?
O3 Cd1 O5 88.90(9) 2_556 . ?
O3 Cd1 O5 91.10(9) 2_556 2_556 ?
O3 Cd1 N1 88.50(9) . 2_556 ?
O3 Cd1 N1 91.50(9) . . ?
O3 Cd1 N1 88.50(9) 2_556 . ?
O3 Cd1 N1 91.50(9) 2_556 2_556 ?
O5 Cd1 O5 180.00(13) . 2_556 ?
O5 Cd1 N1 87.89(9) . 2_556 ?
O5 Cd1 N1 87.89(9) 2_556 . ?
O5 Cd1 N1 92.11(9) . . ?
O5 Cd1 N1 92.11(9) 2_556 2_556 ?
N1 Cd1 N1 180.0 2_556 . ?
C13 O3 Cd1 125.1(2) . . ?
Cd1 O5 H5A 109.5 . . ?
Cd1 O5 H5B 109.4 . . ?
H5A O5 H5B 104.5 . . ?
C7 N2 C4 119.1(3) . . ?
C7 N2 C6 125.0(3) . . ?
C6 N2 C4 115.9(3) . . ?
C5 N1 Cd1 120.2(2) . . ?
C1 N1 Cd1 121.8(2) . . ?
C1 N1 C5 118.0(3) . . ?
C9 C9 C8 118.9(4) 2_767 . ?
C10 C9 C9 119.8(3) . 2_767 ?
C10 C9 C8 121.2(3) . . ?
C9 C10 C6 120.6(3) . . ?
C11 C10 C9 120.3(3) . . ?
C11 C10 C6 119.0(3) . . ?
C5 C4 N2 119.3(3) . . ?
C3 C4 N2 120.7(3) . . ?
C3 C4 C5 120.0(3) . . ?
C15 C14 C13 121.2(3) . . ?
C15 C14 C18 119.3(3) . . ?
C18 C14 C13 119.4(3) . . ?
C16 C16 C15 118.5(4) 2_455 . ?
C16 C16 C17 119.8(4) 2_455 2_455 ?
C17 C16 C15 121.7(3) 2_455 . ?
O2 C7 N2 120.4(3) . . ?
O2 C7 C8 122.3(3) . . ?
N2 C7 C8 117.3(3) . . ?
O1 C6 N2 120.4(3) . . ?
O1 C6 C10 123.5(3) . . ?
N2 C6 C10 116.0(3) . . ?
C9 C8 C7 119.8(3) . . ?
C12 C8 C9 119.7(3) . . ?
C12 C8 C7 120.5(3) . . ?
O3 C13 C14 115.8(3) . . ?
O4 C13 O3 125.3(3) . . ?
O4 C13 C14 118.8(3) . . ?
N1 C5 C4 122.0(3) . . ?
N1 C5 H5 119.0 . . ?
C4 C5 H5 119.0 . . ?
C10 C11 H11 120.0 . . ?
C10 C11 C12 120.0(3) . 2_767 ?
C12 C11 H11 120.0 2_767 . ?
C14 C15 C16 121.2(3) . . ?
C14 C15 H15 119.4 . . ?
C16 C15 H15 119.4 . . ?
C8 C12 C11 121.2(3) . 2_767 ?
C8 C12 H12 119.4 . . ?
C11 C12 H12 119.4 2_767 . ?
N1 C1 H1 118.6 . . ?
N1 C1 C2 122.8(3) . . ?
C2 C1 H1 118.6 . . ?
C14 C18 H18 119.5 . . ?
C17 C18 C14 121.0(3) . . ?
C17 C18 H18 119.5 . . ?
C4 C3 H3 120.9 . . ?
C4 C3 C2 118.2(3) . . ?
C2 C3 H3 120.9 . . ?
C16 C17 H17 119.9 2_455 . ?
C18 C17 C16 120.2(3) . 2_455 ?
C18 C17 H17 119.9 . . ?
C1 C2 C3 119.1(3) . . ?
C1 C2 H2 120.5 . . ?
C3 C2 H2 120.5 . . ?

loop_
_geom_bond_atom_site_label_1
_geom_bond_atom_site_label_2
_geom_bond_distance
_geom_bond_site_symmetry_2
_geom_bond_publ_flag
Cd1 O3 2.264(2) 2_556 ?
Cd1 O3 2.264(2) . ?
Cd1 O5 2.346(2) 2_556 ?
Cd1 O5 2.346(2) . ?
Cd1 N1 2.348(3) . ?
Cd1 N1 2.348(3) 2_556 ?
O3 C13 1.268(4) . ?
O2 C7 1.220(4) . ?
O5 H5A 0.8505 . ?
O5 H5B 0.8509 . ?
O1 C6 1.200(4) . ?
N2 C4 1.447(4) . ?
N2 C7 1.393(4) . ?
N2 C6 1.428(4) . ?
O4 C13 1.244(4) . ?
N1 C5 1.343(4) . ?
N1 C1 1.336(4) . ?
C9 C9 1.409(6) 2_767 ?
C9 C10 1.402(5) . ?
C9 C8 1.420(4) . ?
C10 C6 1.478(4) . ?
C10 C11 1.380(4) . ?
C4 C5 1.375(4) . ?
C4 C3 1.372(5) . ?
C14 C13 1.516(4) . ?
C14 C15 1.356(4) . ?
C14 C18 1.433(5) . ?
C16 C16 1.409(6) 2_455 ?
C16 C15 1.430(5) . ?
C16 C17 1.414(5) 2_455 ?
C7 C8 1.476(4) . ?
C8 C12 1.374(5) . ?
C5 H5 0.9300 . ?
C11 H11 0.9300 . ?
C11 C12 1.392(5) 2_767 ?
C15 H15 0.9300 . ?
C12 C11 1.392(5) 2_767 ?
C12 H12 0.9300 . ?
C1 H1 0.9300 . ?
C1 C2 1.378(5) . ?
C18 H18 0.9300 . ?
C18 C17 1.359(5) . ?
C3 H3 0.9300 . ?
C3 C2 1.382(5) . ?
C17 C16 1.414(5) 2_455 ?
C17 H17 0.9300 . ?
C2 H2 0.9300 . ?

loop_
_geom_torsion_atom_site_label_1
_geom_torsion_atom_site_label_2
_geom_torsion_atom_site_label_3
_geom_torsion_atom_site_label_4
_geom_torsion
_geom_torsion_site_symmetry_1
_geom_torsion_site_symmetry_2
_geom_torsion_site_symmetry_3
_geom_torsion_site_symmetry_4
_geom_torsion_publ_flag
Cd1 O3 C13 O4 -33.3(5) . . . . ?
Cd1 O3 C13 C14 144.1(2) . . . . ?
Cd1 N1 C5 C4 178.9(2) . . . . ?
Cd1 N1 C1 C2 -178.9(3) . . . . ?
O2 C7 C8 C9 -179.2(3) . . . . ?
O2 C7 C8 C12 -2.2(5) . . . . ?
N2 C4 C5 N1 178.1(3) . . . . ?
N2 C4 C3 C2 -178.0(3) . . . . ?
N2 C7 C8 C9 1.1(5) . . . . ?
N2 C7 C8 C12 178.2(3) . . . . ?
N1 C1 C2 C3 1.0(6) . . . . ?
C9 C9 C10 C6 -178.0(4) 2_767 . . . ?
C9 C9 C10 C11 -0.2(6) 2_767 . . . ?
C9 C9 C8 C7 177.9(4) 2_767 . . . ?
C9 C9 C8 C12 0.9(6) 2_767 . . . ?
C9 C10 C6 O1 177.8(3) . . . . ?
C9 C10 C6 N2 -1.0(5) . . . . ?
C9 C10 C11 C12 -0.8(5) . . . 2_767 ?
C9 C8 C12 C11 0.1(5) . . . 2_767 ?
C10 C9 C8 C7 -3.1(5) . . . . ?
C10 C9 C8 C12 179.8(3) . . . . ?
C4 N2 C7 O2 2.5(5) . . . . ?
C4 N2 C7 C8 -177.9(3) . . . . ?
C4 N2 C6 O1 -1.0(5) . . . . ?
C4 N2 C6 C10 177.8(3) . . . . ?
C4 C3 C2 C1 -1.1(6) . . . . ?
C14 C18 C17 C16 -0.3(5) . . . 2_455 ?
C16 C16 C15 C14 0.0(6) 2_455 . . . ?
C7 N2 C4 C5 60.0(4) . . . . ?
C7 N2 C4 C3 -120.8(4) . . . . ?
C7 N2 C6 O1 -179.8(3) . . . . ?
C7 N2 C6 C10 -1.0(5) . . . . ?
C7 C8 C12 C11 -176.9(3) . . . 2_767 ?
C6 N2 C4 C5 -118.9(3) . . . . ?
C6 N2 C4 C3 60.3(4) . . . . ?
C6 N2 C7 O2 -178.7(3) . . . . ?
C6 N2 C7 C8 0.9(5) . . . . ?
C6 C10 C11 C12 177.1(3) . . . 2_767 ?
C8 C9 C10 C6 3.0(5) . . . . ?
C8 C9 C10 C11 -179.2(3) . . . . ?
C13 C14 C15 C16 175.8(3) . . . . ?
C13 C14 C18 C17 -175.7(3) . . . . ?
C5 N1 C1 C2 -0.9(5) . . . . ?
C5 C4 C3 C2 1.2(6) . . . . ?
C11 C10 C6 O1 -0.1(5) . . . . ?
C11 C10 C6 N2 -178.8(3) . . . . ?
C15 C14 C13 O3 -179.4(3) . . . . ?
C15 C14 C13 O4 -1.8(5) . . . . ?
C15 C14 C18 C17 0.8(5) . . . . ?
C1 N1 C5 C4 1.0(5) . . . . ?
C18 C14 C13 O3 -3.0(4) . . . . ?
C18 C14 C13 O4 174.6(3) . . . . ?
C18 C14 C15 C16 -0.6(5) . . . . ?
C3 C4 C5 N1 -1.1(5) . . . . ?
C17 C16 C15 C14 -179.5(3) 2_455 . . . ?
